data_2011710
loop_
_publ_author_name
'Janes, Robert W.'
'Potter, Brian S.'
'Naylor, Matthew A.'
'Ferguson, Amanda C.'
'Patel, Kantilal B.'
'Stratford, Michael R. L.'
'Wardman, Peter'
'Everett, Steven A.'

_publ_section_title
;
 1-Methylindole-3-carboxaldehyde oxime derivatives
;
_journal_issue 1
_journal_name_full 'Acta Crystallographica Section C'
_journal_page_first 58
_journal_page_last 61
_journal_paper_doi 10.1107/S0108270100005795
_journal_volume 57
_journal_year 2001
_chemical_formula_moiety 'C10 H10 N2 O'
_chemical_formula_sum 'C10 H10 N2 O'
_chemical_formula_weight 174.20
_chemical_name_systematic
;
1-Methylindole-3-carboxyaldehyde oxime
;
_space_group_IT_number 4
_symmetry_cell_setting monoclinic
_symmetry_space_group_name_Hall 'P 2yb'
_symmetry_space_group_name_H-M 'P 1 21 1'
_cell_angle_alpha 90.00(4)
_cell_angle_beta 111.53(4)
_cell_angle_gamma 90.00(4)
_cell_formula_units_Z 4
_cell_length_a 13.462(4)
_cell_length_b 5.079(4)
_cell_length_c 14.127(4)
_cell_measurement_reflns_used 25
_cell_measurement_temperature 293(2)
_cell_measurement_theta_max 38.7
_cell_measurement_theta_min 11.3
_cell_volume 898.5(8)
_computing_cell_refinement 'CAD-4 Software'
_computing_data_collection 'CAD-4 Software (Enraf-Nonius, 1989)'
_computing_data_reduction 'CAD77 and CADRAL (Korber, 1982), and CADSHEL (Cooper, 1990)'
_computing_molecular_graphics 'ORTEP-3 (Farrugia, 1997)'
_computing_structure_refinement 'SHELXL97 (Sheldrick, 1997)'
_computing_structure_solution 'SHELXS97 (Sheldrick, 1997)'
_diffrn_ambient_temperature 273(2)
_diffrn_measured_fraction_theta_full .996
_diffrn_measured_fraction_theta_max .996
_diffrn_measurement_device_type 'Enraf-Nonius CAD-4'
_diffrn_measurement_method \w-2\q
_diffrn_radiation_monochromator graphite
_diffrn_radiation_source 'fine-focus sealed tube'
_diffrn_radiation_type CuK\a
_diffrn_radiation_wavelength 1.54180
_diffrn_reflns_av_R_equivalents .052
_diffrn_reflns_av_sigmaI/netI .0921
_diffrn_reflns_limit_h_max 16
_diffrn_reflns_limit_h_min 0
_diffrn_reflns_limit_k_max 0
_diffrn_reflns_limit_k_min -6
_diffrn_reflns_limit_l_max 16
_diffrn_reflns_limit_l_min -17
_diffrn_reflns_number 3706
_diffrn_reflns_theta_full 74.24
_diffrn_reflns_theta_max 74.24
_diffrn_reflns_theta_min 3.88
_diffrn_standards_decay_% 0
_diffrn_standards_interval_count 200
_diffrn_standards_number 3
_exptl_absorpt_coefficient_mu .693
_exptl_absorpt_correction_type none
_exptl_crystal_colour colourless
_exptl_crystal_density_diffrn 1.288
_exptl_crystal_density_method 'not measured'
_exptl_crystal_description needle
_exptl_crystal_F_000 368
_exptl_crystal_size_max .30
_exptl_crystal_size_mid .20
_exptl_crystal_size_min .15
_refine_diff_density_max .172
_refine_diff_density_min -.203
_refine_ls_extinction_coef .0043(7)
_refine_ls_extinction_method SHELXL97
_refine_ls_goodness_of_fit_ref 1.001
_refine_ls_hydrogen_treatment constr
_refine_ls_matrix_type full
_refine_ls_number_parameters 240
_refine_ls_number_reflns 2045
_refine_ls_number_restraints 1
_refine_ls_restrained_S_all 1.001
_refine_ls_R_factor_all .144
_refine_ls_R_factor_gt .049
_refine_ls_shift/su_max .001
_refine_ls_shift/su_mean .000
_refine_ls_structure_factor_coef Fsqd
_refine_ls_weighting_details 'w = 1/[\s^2^(Fo^2^)+(0.0453P)^2^] where P = (Fo^2^+2Fc^2^)/3'
_refine_ls_weighting_scheme calc
_refine_ls_wR_factor_ref .129
_reflns_number_gt 1039
_reflns_number_total 2045
_reflns_threshold_expression I>2\s(I)
_cod_data_source_file gd1087.cif
_cod_data_source_block I
_cod_depositor_comments
;
The following automatic conversions were performed:

'_refine_ls_weighting_scheme' value 'calc w =
1/[\s^2^(Fo^2^)+(0.0453P)^2^] where P = (Fo^2^+2Fc^2^)/3' was changed
to 'calc'. New tag '_refine_ls_weighting_details' was created. The
value of the new tag was set to 'w = 1/[\s^2^(Fo^2^)+(0.0453P)^2^]
where P = (Fo^2^+2Fc^2^)/3'.

Automatic conversion script
Id: cif_fix_values 3143 2015-03-26 13:38:13Z robertas 
;
_cod_original_cell_volume 898.4(8)
_cod_original_sg_symbol_H-M 'P 21'
_cod_database_code 2011710

loop_
_symmetry_equiv_pos_as_xyz
'x, y, z'
'-x, y+1/2, -z'

loop_
_atom_site_label
_atom_site_fract_x
_atom_site_fract_y
_atom_site_fract_z
_atom_site_U_iso_or_equiv
_atom_site_adp_type
_atom_site_calc_flag
_atom_site_refinement_flags
_atom_site_occupancy
_atom_site_disorder_assembly
_atom_site_disorder_group
_atom_site_type_symbol
C3A .5915(4) -.0522(12) .4021(4) .0574(16) Uani d . 1 . . C
H3A .6174 -.1859 .4498 .069 Uiso calc R 1 . . H
C4A .5035(5) .0968(12) .4003(4) .0592(16) Uani d . 1 . . C
H4A .4727 .0612 .4481 .071 Uiso calc R 1 . . H
C5A .4612(4) .2920(11) .3312(4) .0521(14) Uani d . 1 . . C
H5A .4019 .3881 .3300 .062 Uiso calc R 1 . . H
C6A .5111(4) .3404(10) .2627(3) .0430(12) Uani d . 1 . . C
C7A .5993(4) .1984(11) .2623(3) .0422(12) Uani d . 1 . . C
C8A .6398(4) -.0019(11) .3337(3) .0495(14) Uani d . 1 . . C
H8A .6987 -.0998 .3349 .059 Uiso calc R 1 . . H
N9A .4862(3) .5222(9) .1848(3) .0480(11) Uani d . 1 . . N
C10A .3985(4) .7108(13) .1589(4) .0634(16) Uani d . 1 . . C
H10A .3318 .6180 .1356 .076 Uiso calc R 1 . . H
H10B .4015 .8258 .1061 .076 Uiso calc R 1 . . H
H10C .4046 .8128 .2180 .076 Uiso calc R 1 . . H
C11A .5579(4) .4987(12) .1386(4) .0511(14) Uani d . 1 . . C
H11A .5582 .6018 .0843 .061 Uiso calc R 1 . . H
C12A .6292(4) .3043(11) .1822(4) .0446(12) Uani d . 1 . . C
C13A .7159(4) .2069(12) .1558(4) .0541(14) Uani d . 1 . . C
H13A .7419 .0429 .1830 .065 Uiso calc R 1 . . H
N14A .7636(4) .3104(10) .1005(3) .0555(12) Uani d . 1 . . N
O15A .7183(3) .5535(8) .0633(3) .0619(11) Uani d . 1 . . O
H15A .7547 .6282 .0359 .074 Uiso calc R 1 . . H
C3B .2078(5) -.0388(13) .4410(4) .0666(18) Uani d . 1 . . C
H3B .2502 -.1742 .4793 .080 Uiso calc R 1 . . H
C4B .1470(5) .1116(14) .4822(4) .0633(18) Uani d . 1 . . C
H4B .1502 .0758 .5478 .076 Uiso calc R 1 . . H
C5B .0828(4) .3106(12) .4281(4) .0566(15) Uani d . 1 . . C
H5B .0426 .4110 .4559 .068 Uiso calc R 1 . . H
C6B .0796(4) .3584(11) .3296(4) .0470(14) Uani d . 1 . . C
C7B .1405(4) .2096(11) .2868(3) .0422(12) Uani d . 1 . . C
C8B .2059(4) .0100(12) .3445(4) .0552(15) Uani d . 1 . . C
H8B .2478 -.0891 .3182 .066 Uiso calc R 1 . . H
N9B .0238(3) .5404(9) .2585(3) .0494(11) Uani d . 1 . . N
C10B -.0516(4) .7270(13) .2715(4) .0624(17) Uani d . 1 . . C
H10D -.1132 .6345 .2728 .075 Uiso calc R 1 . . H
H10E -.0728 .8498 .2160 .075 Uiso calc R 1 . . H
H10F -.0186 .8203 .3344 .075 Uiso calc R 1 . . H
C11B .0479(4) .5174(12) .1741(4) .0483(13) Uani d . 1 . . C
H11B .0199 .6216 .1162 .058 Uiso calc R 1 . . H
C12B .1203(4) .3157(12) .1870(3) .0442(12) Uani d . 1 . . C
C13B .1646(4) .2138(12) .1169(4) .0532(14) Uani d . 1 . . C
H13B .1941 .0467 .1334 .064 Uiso calc R 1 . . H
N14B .1714(3) .3096(9) .0351(3) .0528(12) Uani d . 1 . . N
O15B .1212(3) .5558(8) .0115(3) .0604(11) Uani d . 1 . . O
H15B .1402 .6307 -.0304 .073 Uiso calc R 1 . . H

loop_
_atom_site_aniso_label
_atom_site_aniso_U_11
_atom_site_aniso_U_22
_atom_site_aniso_U_33
_atom_site_aniso_U_12
_atom_site_aniso_U_13
_atom_site_aniso_U_23
C3A .073(4) .050(4) .055(3) .000(3) .030(3) .008(3)
C4A .072(4) .060(4) .056(3) -.009(4) .036(3) -.006(3)
C5A .063(3) .048(4) .057(3) .001(3) .035(3) -.008(3)
C6A .055(3) .035(3) .042(3) -.002(3) .022(2) -.002(3)
C7A .049(3) .037(3) .043(3) -.005(3) .020(2) .001(3)
C8A .060(3) .047(4) .047(3) .001(3) .025(3) .005(3)
N9A .056(3) .040(3) .050(2) .009(3) .021(2) .001(2)
C10A .061(4) .048(4) .078(4) .009(3) .022(3) .004(3)
C11A .062(3) .046(4) .050(3) -.003(3) .026(3) .000(3)
C12A .057(3) .037(3) .045(3) .000(3) .026(3) -.004(3)
C13A .071(4) .043(3) .055(3) .001(3) .032(3) .004(3)
N14A .069(3) .051(3) .053(3) -.004(3) .030(2) -.008(3)
O15A .083(3) .052(3) .067(2) -.006(2) .047(2) .005(2)
C3B .070(4) .066(5) .058(3) -.006(4) .017(3) .013(3)
C4B .072(4) .074(5) .042(3) -.014(4) .020(3) .002(3)
C5B .069(4) .059(4) .047(3) -.014(4) .027(3) -.015(3)
C6B .053(3) .041(4) .050(3) -.011(3) .024(3) -.005(3)
C7B .052(3) .037(3) .041(3) -.006(3) .021(2) .002(2)
C8B .057(3) .048(4) .064(3) .000(3) .026(3) -.002(3)
N9B .047(3) .048(3) .059(3) .005(3) .026(2) -.008(3)
C10B .060(4) .061(4) .069(4) .004(3) .027(3) -.018(3)
C11B .059(3) .048(3) .043(3) -.006(3) .025(3) -.006(3)
C12B .053(3) .040(3) .046(3) .001(3) .026(3) .000(3)
C13B .073(4) .034(3) .062(3) .007(3) .037(3) .001(3)
N14B .063(3) .046(3) .056(3) .000(3) .030(2) -.009(3)
O15B .081(3) .051(3) .065(3) .010(2) .046(2) .011(2)

loop_
_atom_type_symbol
_atom_type_description
_atom_type_scat_dispersion_real
_atom_type_scat_dispersion_imag
_atom_type_scat_source
C C .0181 .0091 'International Tables Vol C Tables 4.2.6.8 and 6.1.1.4'
H H .0000 .0000 'International Tables Vol C Tables 4.2.6.8 and 6.1.1.4'
O O .0492 .0322 'International Tables Vol C Tables 4.2.6.8 and 6.1.1.4'
N N .0311 .0180 'International Tables Vol C Tables 4.2.6.8 and 6.1.1.4'

loop_
_geom_angle_atom_site_label_1
_geom_angle_atom_site_label_2
_geom_angle_atom_site_label_3
_geom_angle
_geom_angle_publ_flag
C8A C3A C4A 120.3(5) no
C5A C4A C3A 122.4(5) no
C4A C5A C6A 116.6(5) no
N9A C6A C5A 129.5(5) no
N9A C6A C7A 107.6(4) no
C5A C6A C7A 122.9(5) no
C6A C7A C8A 118.9(4) no
C6A C7A C12A 107.2(4) no
C8A C7A C12A 133.9(5) no
C3A C8A C7A 118.9(5) no
C11A N9A C6A 108.5(4) no
C11A N9A C10A 126.2(5) no
C6A N9A C10A 125.2(4) no
N9A C11A C12A 110.8(5) no
C11A C12A C7A 105.9(4) yes
C11A C12A C13A 129.7(5) yes
C7A C12A C13A 124.4(5) yes
N14A C13A C12A 130.4(5) yes
C13A N14A O15A 110.1(5) yes
C8B C3B C4B 121.0(6) no
C5B C4B C3B 121.2(5) no
C4B C5B C6B 117.9(5) no
N9B C6B C5B 131.0(5) no
N9B C6B C7B 107.3(4) no
C5B C6B C7B 121.7(5) no
C8B C7B C6B 118.9(4) no
C8B C7B C12B 134.2(5) no
C6B C7B C12B 106.9(5) no
C3B C8B C7B 119.3(5) no
C11B N9B C6B 110.2(4) no
C11B N9B C10B 125.1(5) no
C6B N9B C10B 124.7(4) no
N9B C11B C12B 109.6(5) no
C11B C12B C13B 129.3(5) yes
C11B C12B C7B 106.1(4) yes
C13B C12B C7B 124.6(5) yes
N14B C13B C12B 132.2(5) yes
C13B N14B O15B 111.2(4) yes

loop_
_geom_bond_atom_site_label_1
_geom_bond_atom_site_label_2
_geom_bond_site_symmetry_2
_geom_bond_distance
_geom_bond_publ_flag
C3A C8A . 1.372(6) yes
C3A C4A . 1.398(7) yes
C4A C5A . 1.361(7) yes
C5A C6A . 1.388(6) yes
C6A N9A . 1.380(6) yes
C6A C7A . 1.390(6) yes
C7A C8A . 1.395(7) yes
C7A C12A . 1.438(6) yes
N9A C11A . 1.355(6) yes
N9A C10A . 1.459(6) yes
C11A C12A . 1.357(7) yes
C12A C13A . 1.437(7) yes
C13A N14A . 1.292(6) yes
N14A O15A . 1.392(6) yes
C3B C8B . 1.377(6) no
C3B C4B . 1.393(8) no
C4B C5B . 1.367(8) no
C5B C6B . 1.397(7) no
C6B N9B . 1.369(6) no
C6B C7B . 1.404(7) no
C7B C8B . 1.393(7) no
C7B C12B . 1.439(6) no
N9B C11B . 1.349(5) no
N9B C10B . 1.449(6) no
C11B C12B . 1.380(7) no
C12B C13B . 1.427(6) no
C13B N14B . 1.288(6) yes
N14B O15B . 1.402(6) yes

loop_
_geom_hbond_atom_site_label_D
_geom_hbond_atom_site_label_H
_geom_hbond_atom_site_label_A
_geom_hbond_site_symmetry_A
_geom_hbond_distance_DH
_geom_hbond_distance_HA
_geom_hbond_distance_DA
_geom_hbond_angle_DHA
O15A H15A N14B 2_655 .82 1.89 2.709(5) 175.5
O15B H15B N14A 2_655 .82 2.11 2.895(6) 161.8

loop_
_geom_torsion_atom_site_label_1
_geom_torsion_atom_site_label_2
_geom_torsion_atom_site_label_3
_geom_torsion_atom_site_label_4
_geom_torsion
_geom_torsion_publ_flag
C8A C3A C4A C5A 1.0(9) no
C3A C4A C5A C6A -1.1(8) no
C4A C5A C6A N9A 179.6(5) no
C4A C5A C6A C7A .5(7) no
N9A C6A C7A C8A -179.2(4) no
C5A C6A C7A C8A .0(7) no
N9A C6A C7A C12A 1.2(5) no
C5A C6A C7A C12A -179.6(5) no
C4A C3A C8A C7A -.4(8) no
C6A C7A C8A C3A -.1(7) no
C12A C7A C8A C3A 179.3(5) no
C5A C6A N9A C11A 179.6(5) no
C7A C6A N9A C11A -1.3(5) no
C5A C6A N9A C10A .8(8) no
C7A C6A N9A C10A 179.9(4) no
C6A N9A C11A C12A .8(6) no
C10A N9A C11A C12A 179.6(5) no
N9A C11A C12A C7A -.1(6) no
N9A C11A C12A C13A 177.8(5) no
C6A C7A C12A C11A -.7(6) no
C8A C7A C12A C11A 179.8(5) no
C6A C7A C12A C13A -178.8(5) no
C8A C7A C12A C13A 1.8(9) no
C11A C12A C13A N14A 17.2(9) no
C7A C12A C13A N14A -165.3(5) no
C12A C13A N14A O15A -.4(8) no
C8B C3B C4B C5B .6(9) no
C3B C4B C5B C6B .2(8) no
C4B C5B C6B N9B 179.9(5) no
C4B C5B C6B C7B -.4(7) no
N9B C6B C7B C8B 179.5(4) no
C5B C6B C7B C8B -.2(7) no
N9B C6B C7B C12B 1.3(5) no
C5B C6B C7B C12B -178.4(5) no
C4B C3B C8B C7B -1.3(8) no
C6B C7B C8B C3B 1.1(7) no
C12B C7B C8B C3B 178.7(5) no
C5B C6B N9B C11B 178.5(5) no
C7B C6B N9B C11B -1.2(6) no
C5B C6B N9B C10B -2.5(8) no
C7B C6B N9B C10B 177.8(4) no
C6B N9B C11B C12B .6(6) no
C10B N9B C11B C12B -178.4(5) no
N9B C11B C12B C13B 177.1(5) no
N9B C11B C12B C7B .3(6) no
C8B C7B C12B C11B -178.8(6) no
C6B C7B C12B C11B -1.0(5) no
C8B C7B C12B C13B 4.3(9) no
C6B C7B C12B C13B -178.0(5) no
C11B C12B C13B N14B 18.70(10) no
C7B C12B C13B N14B -165.1(5) no
C12B C13B N14B O15B -2.9(8) no

loop_
_cod_related_entry_id
_cod_related_entry_database
_cod_related_entry_code
1 ChemSpider 24723846
